data_4314138
loop_
_publ_author_name
'Hui-Zhong Kou'
'Bei Chuan Zhou'
'Song Gao'
'Dai-Zheng Liao'
'Ru-Ji Wang'

_publ_contact_author_address
;
Department of Chemistry
Tsinghua University
Beijing 100084
People's Republic of China
;
_publ_contact_author_email kouhz@mail.tsinghua.edu.cn
_publ_contact_author_fax 86-10-62788765
_publ_contact_author_name 'Hui-Zhong Kou'
_publ_contact_author_phone 86(10)62771789
_publ_section_title
;
 Pendant Macrocyclic Metallic Building Blocks for the Design of
 Cyano-Bridged Heterometallic Complexes with 1D Chain and 2D Layer
 Structures
;
_journal_name_full 'Inorganic Chemistry'
_journal_page_first 5604
_journal_page_last 5611
_journal_paper_doi 10.1021/ic034028y
_journal_volume 42
_journal_year 2003
_chemical_formula_sum 'C17 H44 Cl Cr N14 Ni O10'
_chemical_formula_weight 750.82
_chemical_name_systematic
; 
 ? 
;
_space_group_IT_number 14
_symmetry_cell_setting monoclinic
_symmetry_space_group_name_Hall '-P 2ybc'
_symmetry_space_group_name_H-M 'P 1 21/c 1'
_atom_sites_solution_hydrogens geom
_atom_sites_solution_primary direct
_atom_sites_solution_secondary difmap
_audit_creation_method SHELXL-97
_cell_angle_alpha 90.00
_cell_angle_beta 109.36(3)
_cell_angle_gamma 90.00
_cell_formula_units_Z 4
_cell_length_a 12.313(2)
_cell_length_b 19.448(4)
_cell_length_c 15.379(3)
_cell_measurement_temperature 173(2)
_cell_volume 3474.5(13)
_computing_cell_refinement
;
Molecular Structure Corporation (1994)
MSC/AFC Diffractometer Control Software
MSC, 3200 Research Forest Drive, The
Woodlands, TX 77381, USA.
;
_computing_data_collection
;
Molecular Structure Corporation (1994)
MSC/AFC Diffractometer Control Software
MSC, 3200 Research Forest Drive, The
Woodlands, TX 77381, USA.
;
_computing_data_reduction
;
Sheldrick, G. M. (1997) SHELXS97, Program
for the Solution of Crystal Structure,
University of Gottingen, Germany.
;
_computing_molecular_graphics
;
Interactive Molecular Graphics XP, Virsion
4.2 for MSDOS (1990), Siemens Analytical
X-ray Instruments Inc., Madison, Wisconsin,
USA.
;
_computing_publication_material
;
Sheldrick, G. M. (1997) SHELXL97, Program
for the Refinement of Crystal Structure,
University of Gottingen, Germany.
;
_computing_structure_refinement
;
Sheldrick, G. M. (1997) SHELXL97, Program
for the Refinement of Crystal Structure,
University of Gottingen, Germany.
;
_computing_structure_solution
;
Sheldrick, G. M. (1997) SHELXS97, Program
for the Solution of Crystal Structure,
University of Gottingen, Germany.
;
_diffrn_ambient_temperature 173(2)
_diffrn_detector_area_resol_mean '100x100 microns'
_diffrn_measured_fraction_theta_full 0.986
_diffrn_measured_fraction_theta_max 0.986
_diffrn_measurement_device_type 'Rigaku R-AXIS RIPID IP'
_diffrn_measurement_method Oscillation
_diffrn_radiation_monochromator graphite
_diffrn_radiation_source 'fine-focus sealed tube'
_diffrn_radiation_type MoK\a
_diffrn_radiation_wavelength 0.71073
_diffrn_reflns_av_R_equivalents 0.0000
_diffrn_reflns_av_sigmaI/netI 0.1519
_diffrn_reflns_limit_h_max 14
_diffrn_reflns_limit_h_min 0
_diffrn_reflns_limit_k_max 23
_diffrn_reflns_limit_k_min 0
_diffrn_reflns_limit_l_max 17
_diffrn_reflns_limit_l_min -18
_diffrn_reflns_number 6043
_diffrn_reflns_theta_full 25.00
_diffrn_reflns_theta_max 25.00
_diffrn_reflns_theta_min 2.52
_exptl_absorpt_coefficient_mu 0.994
_exptl_absorpt_correction_T_max 1.1189
_exptl_absorpt_correction_T_min 0.8832
_exptl_absorpt_correction_type 'ABSCOR by T.Higashi'
_exptl_crystal_colour yellow
_exptl_crystal_density_diffrn 1.389
_exptl_crystal_density_method 'not measured'
_exptl_crystal_description platelet
_exptl_crystal_F_000 1476
_exptl_crystal_size_max 0.20
_exptl_crystal_size_mid 0.15
_exptl_crystal_size_min 0.08
_refine_diff_density_max 1.069
_refine_diff_density_min -0.392
_refine_diff_density_rms 0.088
_refine_ls_extinction_method none
_refine_ls_goodness_of_fit_ref 0.844
_refine_ls_hydrogen_treatment mixed
_refine_ls_matrix_type full
_refine_ls_number_parameters 408
_refine_ls_number_reflns 6043
_refine_ls_number_restraints 0
_refine_ls_restrained_S_all 0.844
_refine_ls_R_factor_all 0.1214
_refine_ls_R_factor_gt 0.0566
_refine_ls_shift/su_max 0.027
_refine_ls_shift/su_mean 0.001
_refine_ls_structure_factor_coef Fsqd
_refine_ls_weighting_details 'calc w=1/[\s^2^(Fo^2^)+(0.0638P)^2^+0.0000P] where P=(Fo^2^+2Fc^2^)/3'
_refine_ls_weighting_scheme calc
_refine_ls_wR_factor_gt 0.1258
_refine_ls_wR_factor_ref 0.1395
_reflns_number_gt 2941
_reflns_number_total 6043
_reflns_threshold_expression >2sigma(I)
_cod_data_source_file ic034028ysi20030305_080932_1.cif
_cod_data_source_block 1
_cod_depositor_comments
;
The following automatic conversions were performed:

'_symmetry_cell_setting' value 'Monoclinic' changed to 'monoclinic'
according to the built-in table from CIF Core dictionary named
'cif_core.dic' version 2.4.1 from 2010-06-29.

Automatic conversion script
Id: cif_fix_values 1646 2011-03-28 12:23:43Z adriana 
;
_cod_original_cell_volume 3474.5(11)
_cod_database_code 4314138

loop_
_symmetry_equiv_pos_as_xyz
'x, y, z'
'-x, y+1/2, -z+1/2'
'-x, -y, -z'
'x, -y-1/2, z-1/2'

loop_
_atom_site_label
_atom_site_type_symbol
_atom_site_fract_x
_atom_site_fract_y
_atom_site_fract_z
_atom_site_U_iso_or_equiv
_atom_site_adp_type
_atom_site_occupancy
_atom_site_symmetry_multiplicity
_atom_site_calc_flag
_atom_site_refinement_flags
_atom_site_disorder_assembly
_atom_site_disorder_group
Ni1 Ni 0.10780(6) 0.74304(4) 0.08697(4) 0.0295(2) Uani 1 1 d . . .
Cr1 Cr 0.00100(9) 0.91738(4) 0.30664(6) 0.0338(3) Uani 1 1 d . . .
Cl1 Cl 0.49880(16) 0.78330(10) -0.08229(11) 0.0544(5) Uani 1 1 d . . .
O1 O -0.1048(4) 1.0094(2) 0.4051(3) 0.0461(11) Uani 1 1 d . . .
O2 O 0.5571(4) 0.7527(2) 0.0053(3) 0.0555(12) Uani 1 1 d . . .
O3 O 0.4750(5) 0.8537(2) -0.0694(3) 0.0730(16) Uani 1 1 d . . .
O4 O 0.5691(4) 0.7796(3) -0.1402(3) 0.0813(17) Uani 1 1 d . . .
O5 O 0.3914(4) 0.7468(3) -0.1267(3) 0.0641(14) Uani 1 1 d . . .
O6 O -0.1493(6) 1.0165(3) -0.0758(4) 0.100(2) Uani 1 1 d . . .
O7 O 0.3339(9) 1.0596(4) 0.1892(5) 0.189(4) Uani 1 1 d . . .
O8 O -0.3311(4) 0.6808(2) 0.2068(3) 0.0643(14) Uani 1 1 d . . .
O9 O -0.5883(5) 0.6078(4) -0.0692(6) 0.143(3) Uani 1 1 d . . .
N6 N -0.0584(4) 0.9728(2) 0.3643(3) 0.0357(12) Uani 1 1 d . . .
N2 N 0.2349(6) 0.9967(3) 0.3380(4) 0.074(2) Uani 1 1 d . . .
N3 N -0.1122(8) 0.9847(3) 0.1078(5) 0.118(3) Uani 1 1 d . . .
N4 N 0.0890(4) 0.8071(2) 0.1881(3) 0.0371(13) Uani 1 1 d . . .
N5 N -0.2017(5) 0.8072(3) 0.2752(4) 0.0560(16) Uani 1 1 d . . .
N7 N 0.0667(4) 0.6575(2) 0.1497(3) 0.0313(12) Uani 1 1 d . . .
H7 H 0.0579 0.6217 0.1097 0.038 Uiso 1 1 calc R . .
N8 N -0.0617(4) 0.7596(2) 0.0033(3) 0.0305(11) Uani 1 1 d . . .
H8 H -0.0766 0.7299 -0.0450 0.037 Uiso 1 1 calc R . .
N9 N 0.1439(4) 0.8277(2) 0.0221(3) 0.0346(12) Uani 1 1 d . . .
H9 H 0.1500 0.8644 0.0602 0.042 Uiso 1 1 calc R . .
N10 N 0.2761(4) 0.7227(2) 0.1676(3) 0.0370(13) Uani 1 1 d . . .
H10 H 0.2941 0.7510 0.2176 0.044 Uiso 1 1 calc R . .
C1 C 0.0860(5) 0.8586(3) 0.4206(4) 0.0297(14) Uani 1 1 d . . .
C2 C 0.1471(7) 0.9693(3) 0.3242(4) 0.0460(18) Uani 1 1 d . . .
C3 C -0.0759(7) 0.9604(3) 0.1807(4) 0.071(2) Uani 1 1 d . . .
C4 C 0.0653(5) 0.8464(3) 0.2337(4) 0.0338(15) Uani 1 1 d . . .
C5 C -0.1298(6) 0.8477(3) 0.2849(4) 0.0407(17) Uani 1 1 d . . .
C6 C -0.0415(5) 0.6637(3) 0.1697(4) 0.0365(15) Uani 1 1 d . . .
H6A H -0.0551 0.6214 0.1978 0.044 Uiso 1 1 calc R . .
H6B H -0.0339 0.7005 0.2139 0.044 Uiso 1 1 calc R . .
N11 N -0.1401(4) 0.6777(2) 0.0880(3) 0.0345(12) Uani 1 1 d . . .
C7 C -0.1473(5) 0.7464(3) 0.0491(4) 0.0365(15) Uani 1 1 d . . .
H7A H -0.1369 0.7799 0.0980 0.044 Uiso 1 1 calc R . .
H7B H -0.2237 0.7530 0.0048 0.044 Uiso 1 1 calc R . .
C8 C -0.0637(6) 0.8295(3) -0.0338(4) 0.0427(17) Uani 1 1 d . . .
H8A H -0.0650 0.8632 0.0124 0.051 Uiso 1 1 calc R . .
H8B H -0.1321 0.8358 -0.0872 0.051 Uiso 1 1 calc R . .
C9 C 0.0420(5) 0.8392(3) -0.0604(4) 0.0389(16) Uani 1 1 d . . .
H9A H 0.0418 0.8068 -0.1084 0.047 Uiso 1 1 calc R . .
H9B H 0.0436 0.8854 -0.0837 0.047 Uiso 1 1 calc R . .
C10 C 0.2546(5) 0.8220(3) 0.0026(4) 0.0414(16) Uani 1 1 d . . .
H10A H 0.2470 0.7864 -0.0432 0.050 Uiso 1 1 calc R . .
H10B H 0.2692 0.8651 -0.0233 0.050 Uiso 1 1 calc R . .
N12 N 0.3526(4) 0.8060(3) 0.0839(3) 0.0420(13) Uani 1 1 d . . .
C13 C 0.3596(5) 0.7364(3) 0.1184(4) 0.0430(16) Uani 1 1 d . . .
H13A H 0.4370 0.7280 0.1602 0.052 Uiso 1 1 calc R . .
H13B H 0.3451 0.7045 0.0673 0.052 Uiso 1 1 calc R . .
C14 C 0.2746(5) 0.6513(3) 0.2003(4) 0.0433(17) Uani 1 1 d . . .
H14A H 0.3446 0.6421 0.2512 0.052 Uiso 1 1 calc R . .
H14B H 0.2704 0.6193 0.1510 0.052 Uiso 1 1 calc R . .
C15 C 0.1714(5) 0.6424(3) 0.2313(4) 0.0405(16) Uani 1 1 d . . .
H15A H 0.1683 0.5957 0.2527 0.049 Uiso 1 1 calc R . .
H15B H 0.1758 0.6738 0.2813 0.049 Uiso 1 1 calc R . .
C16 C -0.1682(5) 0.6216(3) 0.0214(4) 0.0356(15) Uani 1 1 d . . .
H16A H -0.1404 0.5786 0.0530 0.043 Uiso 1 1 calc R . .
H16B H -0.1296 0.6289 -0.0235 0.043 Uiso 1 1 calc R . .
C17 C -0.2961(6) 0.6167(3) -0.0275(4) 0.0483(18) Uani 1 1 d . . .
H17A H -0.3234 0.6583 -0.0628 0.058 Uiso 1 1 calc R . .
H17B H -0.3127 0.5781 -0.0699 0.058 Uiso 1 1 calc R . .
N14 N -0.3552(4) 0.6074(3) 0.0403(3) 0.0480(14) Uani 1 1 d . . .
H14C H -0.3346 0.5673 0.0690 0.072 Uiso 1 1 calc R . .
H14D H -0.4310 0.6078 0.0116 0.072 Uiso 1 1 calc R . .
H14E H -0.3359 0.6414 0.0812 0.072 Uiso 1 1 calc R . .
C11 C 0.3811(6) 0.8609(3) 0.1527(4) 0.0515(19) Uani 1 1 d . . .
H11A H 0.3337 0.8564 0.1917 0.062 Uiso 1 1 calc R . .
H11B H 0.3643 0.9051 0.1219 0.062 Uiso 1 1 calc R . .
C12 C 0.5041(6) 0.8582(4) 0.2101(4) 0.061(2) Uani 1 1 d . . .
H12A H 0.5195 0.8162 0.2461 0.073 Uiso 1 1 calc R . .
H12B H 0.5225 0.8969 0.2524 0.073 Uiso 1 1 calc R . .
N13 N 0.5774(5) 0.8606(4) 0.1491(4) 0.077(2) Uani 1 1 d . . .
H13C H 0.5510 0.8304 0.1035 0.115 Uiso 1 1 calc R . .
H13D H 0.6498 0.8503 0.1820 0.115 Uiso 1 1 calc R . .
H13E H 0.5748 0.9027 0.1257 0.115 Uiso 1 1 calc R . .
N1 N 0.1222(4) 0.8229(2) 0.4824(3) 0.0313(12) Uani 1 1 d . . .
O10 O 0.6027(12) 0.9862(5) 0.0901(9) 0.115(5) Uani 0.50 1 d P . .
O11 O 0.5142(17) 1.0095(8) 0.3353(14) 0.222(10) Uani 0.50 1 d P . .

loop_
_atom_site_aniso_label
_atom_site_aniso_U_11
_atom_site_aniso_U_22
_atom_site_aniso_U_33
_atom_site_aniso_U_23
_atom_site_aniso_U_13
_atom_site_aniso_U_12
Ni1 0.0470(5) 0.0238(4) 0.0151(3) -0.0029(3) 0.0070(3) -0.0019(4)
Cr1 0.0589(7) 0.0188(5) 0.0179(5) -0.0001(4) 0.0050(4) 0.0015(5)
Cl1 0.0670(13) 0.0574(12) 0.0356(9) 0.0055(8) 0.0128(9) 0.0077(10)
O1 0.071(3) 0.030(2) 0.041(3) 0.000(2) 0.022(2) 0.006(2)
O2 0.065(3) 0.055(3) 0.036(2) 0.009(2) 0.002(2) 0.015(3)
O3 0.115(4) 0.039(3) 0.058(3) 0.012(2) 0.020(3) 0.019(3)
O4 0.087(4) 0.118(5) 0.050(3) 0.002(3) 0.039(3) 0.004(3)
O5 0.065(3) 0.077(4) 0.039(2) 0.001(3) 0.002(2) -0.008(3)
O6 0.157(6) 0.050(4) 0.113(5) -0.003(3) 0.069(4) 0.015(4)
O7 0.289(11) 0.122(7) 0.098(6) -0.028(5) -0.013(6) 0.095(7)
O8 0.078(4) 0.060(3) 0.058(3) -0.011(3) 0.025(3) -0.008(3)
O9 0.076(5) 0.093(5) 0.212(8) -0.010(5) -0.016(5) -0.011(4)
N6 0.050(3) 0.029(3) 0.023(3) -0.001(2) 0.005(2) 0.000(3)
N2 0.106(6) 0.050(4) 0.075(5) -0.031(3) 0.041(4) -0.020(4)
N3 0.227(10) 0.040(4) 0.053(4) 0.013(4) 0.001(5) 0.014(5)
N4 0.058(4) 0.028(3) 0.026(3) -0.002(2) 0.015(3) -0.003(3)
N5 0.066(4) 0.057(4) 0.043(3) -0.007(3) 0.015(3) -0.005(3)
N7 0.049(3) 0.025(3) 0.018(2) -0.005(2) 0.010(2) 0.000(2)
N8 0.047(3) 0.021(3) 0.021(2) -0.001(2) 0.008(2) 0.002(2)
N9 0.054(3) 0.031(3) 0.017(2) -0.002(2) 0.010(2) -0.004(2)
N10 0.054(3) 0.028(3) 0.020(2) -0.006(2) 0.001(2) -0.003(2)
C1 0.039(4) 0.025(3) 0.027(3) -0.011(3) 0.012(3) -0.003(3)
C2 0.081(6) 0.025(4) 0.039(4) -0.013(3) 0.029(4) -0.008(4)
C3 0.138(7) 0.021(4) 0.033(4) 0.005(3) 0.001(4) 0.012(4)
C4 0.051(4) 0.025(3) 0.021(3) 0.005(3) 0.005(3) -0.003(3)
C5 0.063(5) 0.034(4) 0.022(3) -0.003(3) 0.010(3) 0.000(4)
C6 0.057(4) 0.025(3) 0.030(3) 0.001(3) 0.019(3) -0.004(3)
N11 0.048(3) 0.029(3) 0.026(3) -0.004(2) 0.011(2) -0.006(2)
C7 0.052(4) 0.030(4) 0.028(3) -0.007(3) 0.014(3) 0.002(3)
C8 0.060(5) 0.029(4) 0.030(3) 0.004(3) 0.003(3) 0.003(3)
C9 0.052(4) 0.038(4) 0.028(3) 0.001(3) 0.015(3) -0.004(3)
C10 0.059(5) 0.044(4) 0.019(3) 0.001(3) 0.011(3) -0.007(3)
N12 0.059(4) 0.040(3) 0.024(3) -0.005(2) 0.009(2) -0.011(3)
C13 0.045(4) 0.048(4) 0.032(3) -0.007(3) 0.006(3) -0.001(3)
C14 0.056(4) 0.032(4) 0.030(3) 0.001(3) -0.003(3) 0.000(3)
C15 0.060(5) 0.035(4) 0.024(3) 0.004(3) 0.010(3) 0.001(3)
C16 0.049(4) 0.029(4) 0.028(3) -0.003(3) 0.013(3) -0.009(3)
C17 0.066(5) 0.042(4) 0.031(4) -0.004(3) 0.007(3) -0.002(4)
N14 0.048(4) 0.033(3) 0.056(4) 0.006(3) 0.008(3) -0.001(3)
C11 0.064(5) 0.047(4) 0.036(4) -0.006(3) 0.005(3) -0.017(4)
C12 0.070(6) 0.072(5) 0.037(4) -0.012(4) 0.012(4) -0.012(4)
N13 0.064(4) 0.108(6) 0.047(4) -0.014(4) 0.002(3) -0.021(4)
N1 0.044(3) 0.028(3) 0.017(2) 0.002(2) 0.004(2) 0.000(2)
O10 0.185(13) 0.035(6) 0.126(11) 0.028(7) 0.051(10) -0.018(8)
O11 0.223(19) 0.086(11) 0.26(2) 0.013(13) -0.043(16) 0.081(12)

loop_
_atom_type_symbol
_atom_type_description
_atom_type_scat_dispersion_real
_atom_type_scat_dispersion_imag
_atom_type_scat_source
C C 0.0033 0.0016 'International Tables Vol C Tables 4.2.6.8 and 6.1.1.4'
H H 0.0000 0.0000 'International Tables Vol C Tables 4.2.6.8 and 6.1.1.4'
N N 0.0061 0.0033 'International Tables Vol C Tables 4.2.6.8 and 6.1.1.4'
O O 0.0106 0.0060 'International Tables Vol C Tables 4.2.6.8 and 6.1.1.4'
Cl Cl 0.1484 0.1585 'International Tables Vol C Tables 4.2.6.8 and 6.1.1.4'
Cr Cr 0.3209 0.6236 'International Tables Vol C Tables 4.2.6.8 and 6.1.1.4'
Ni Ni 0.3393 1.1124 'International Tables Vol C Tables 4.2.6.8 and 6.1.1.4'

loop_
_geom_angle_atom_site_label_1
_geom_angle_atom_site_label_2
_geom_angle_atom_site_label_3
_geom_angle
_geom_angle_site_symmetry_1
_geom_angle_site_symmetry_3
_geom_angle_publ_flag
N9 Ni1 N4 88.75(18) . . ?
N9 Ni1 N7 178.36(18) . . ?
N4 Ni1 N7 91.64(18) . . ?
N9 Ni1 N10 96.28(19) . . ?
N4 Ni1 N10 90.21(19) . . ?
N7 Ni1 N10 85.31(18) . . ?
N9 Ni1 N8 84.80(18) . . ?
N4 Ni1 N8 91.85(19) . . ?
N7 Ni1 N8 93.59(18) . . ?
N10 Ni1 N8 177.69(18) . . ?
N9 Ni1 N1 91.77(18) . 4_575 ?
N4 Ni1 N1 178.5(2) . 4_575 ?
N7 Ni1 N1 87.80(17) . 4_575 ?
N10 Ni1 N1 91.17(18) . 4_575 ?
N8 Ni1 N1 86.76(17) . 4_575 ?
N6 Cr1 C2 97.6(2) . . ?
N6 Cr1 C3 95.2(3) . . ?
C2 Cr1 C3 92.0(3) . . ?
N6 Cr1 C5 93.1(2) . . ?
C2 Cr1 C5 168.5(3) . . ?
C3 Cr1 C5 91.4(3) . . ?
N6 Cr1 C1 95.3(2) . . ?
C2 Cr1 C1 89.1(2) . . ?
C3 Cr1 C1 169.2(2) . . ?
C5 Cr1 C1 85.5(2) . . ?
N6 Cr1 C4 176.9(2) . . ?
C2 Cr1 C4 85.5(2) . . ?
C3 Cr1 C4 84.3(3) . . ?
C5 Cr1 C4 83.8(2) . . ?
C1 Cr1 C4 85.1(2) . . ?
O3 Cl1 O2 109.3(3) . . ?
O3 Cl1 O4 109.2(4) . . ?
O2 Cl1 O4 110.3(3) . . ?
O3 Cl1 O5 109.7(3) . . ?
O2 Cl1 O5 109.4(3) . . ?
O4 Cl1 O5 109.0(3) . . ?
O1 N6 Cr1 176.4(5) . . ?
C4 N4 Ni1 169.9(5) . . ?
C6 N7 C15 115.4(4) . . ?
C6 N7 Ni1 114.2(3) . . ?
C15 N7 Ni1 105.8(3) . . ?
C6 N7 H7 107.0 . . ?
C15 N7 H7 107.0 . . ?
Ni1 N7 H7 107.0 . . ?
C8 N8 C7 115.1(5) . . ?
C8 N8 Ni1 105.5(3) . . ?
C7 N8 Ni1 114.1(3) . . ?
C8 N8 H8 107.3 . . ?
C7 N8 H8 107.3 . . ?
Ni1 N8 H8 107.3 . . ?
C9 N9 C10 114.2(4) . . ?
C9 N9 Ni1 106.3(4) . . ?
C10 N9 Ni1 113.5(4) . . ?
C9 N9 H9 107.5 . . ?
C10 N9 H9 107.5 . . ?
Ni1 N9 H9 107.5 . . ?
C14 N10 C13 115.4(5) . . ?
C14 N10 Ni1 105.1(4) . . ?
C13 N10 Ni1 112.6(3) . . ?
C14 N10 H10 107.8 . . ?
C13 N10 H10 107.8 . . ?
Ni1 N10 H10 107.8 . . ?
N1 C1 Cr1 172.9(5) . . ?
N2 C2 Cr1 176.2(7) . . ?
N3 C3 Cr1 175.1(9) . . ?
N4 C4 Cr1 173.0(5) . . ?
N5 C5 Cr1 177.7(6) . . ?
N11 C6 N7 112.9(4) . . ?
N11 C6 H6A 109.0 . . ?
N7 C6 H6A 109.0 . . ?
N11 C6 H6B 109.0 . . ?
N7 C6 H6B 109.0 . . ?
H6A C6 H6B 107.8 . . ?
C6 N11 C7 116.6(4) . . ?
C6 N11 C16 113.7(5) . . ?
C7 N11 C16 115.6(4) . . ?
N11 C7 N8 113.6(5) . . ?
N11 C7 H7A 108.8 . . ?
N8 C7 H7A 108.8 . . ?
N11 C7 H7B 108.8 . . ?
N8 C7 H7B 108.8 . . ?
H7A C7 H7B 107.7 . . ?
N8 C8 C9 108.5(5) . . ?
N8 C8 H8A 110.0 . . ?
C9 C8 H8A 110.0 . . ?
N8 C8 H8B 110.0 . . ?
C9 C8 H8B 110.0 . . ?
H8A C8 H8B 108.4 . . ?
N9 C9 C8 108.2(5) . . ?
N9 C9 H9A 110.0 . . ?
C8 C9 H9A 110.0 . . ?
N9 C9 H9B 110.0 . . ?
C8 C9 H9B 110.0 . . ?
H9A C9 H9B 108.4 . . ?
N12 C10 N9 113.3(4) . . ?
N12 C10 H10A 108.9 . . ?
N9 C10 H10A 108.9 . . ?
N12 C10 H10B 108.9 . . ?
N9 C10 H10B 108.9 . . ?
H10A C10 H10B 107.7 . . ?
C13 N12 C10 116.6(5) . . ?
C13 N12 C11 116.5(5) . . ?
C10 N12 C11 113.4(5) . . ?
N12 C13 N10 112.7(5) . . ?
N12 C13 H13A 109.0 . . ?
N10 C13 H13A 109.1 . . ?
N12 C13 H13B 109.0 . . ?
N10 C13 H13B 109.0 . . ?
H13A C13 H13B 107.8 . . ?
N10 C14 C15 108.8(5) . . ?
N10 C14 H14A 109.9 . . ?
C15 C14 H14A 109.9 . . ?
N10 C14 H14B 109.9 . . ?
C15 C14 H14B 109.9 . . ?
H14A C14 H14B 108.3 . . ?
N7 C15 C14 107.1(4) . . ?
N7 C15 H15A 110.3 . . ?
C14 C15 H15A 110.3 . . ?
N7 C15 H15B 110.3 . . ?
C14 C15 H15B 110.3 . . ?
H15A C15 H15B 108.5 . . ?
N11 C16 C17 111.4(5) . . ?
N11 C16 H16A 109.4 . . ?
C17 C16 H16A 109.4 . . ?
N11 C16 H16B 109.4 . . ?
C17 C16 H16B 109.4 . . ?
H16A C16 H16B 108.0 . . ?
N14 C17 C16 109.6(5) . . ?
N14 C17 H17A 109.7 . . ?
C16 C17 H17A 109.7 . . ?
N14 C17 H17B 109.7 . . ?
C16 C17 H17B 109.7 . . ?
H17A C17 H17B 108.2 . . ?
C17 N14 H14C 109.5 . . ?
C17 N14 H14D 109.5 . . ?
H14C N14 H14D 109.5 . . ?
C17 N14 H14E 109.5 . . ?
H14C N14 H14E 109.5 . . ?
H14D N14 H14E 109.5 . . ?
N12 C11 C12 111.0(6) . . ?
N12 C11 H11A 109.4 . . ?
C12 C11 H11A 109.4 . . ?
N12 C11 H11B 109.4 . . ?
C12 C11 H11B 109.4 . . ?
H11A C11 H11B 108.0 . . ?
C11 C12 N13 109.5(5) . . ?
C11 C12 H12A 109.8 . . ?
N13 C12 H12A 109.8 . . ?
C11 C12 H12B 109.8 . . ?
N13 C12 H12B 109.8 . . ?
H12A C12 H12B 108.2 . . ?
C12 N13 H13C 109.5 . . ?
C12 N13 H13D 109.5 . . ?
H13C N13 H13D 109.5 . . ?
C12 N13 H13E 109.5 . . ?
H13C N13 H13E 109.5 . . ?
H13D N13 H13E 109.5 . . ?
C1 N1 Ni1 153.6(5) . 4_576 ?

loop_
_geom_bond_atom_site_label_1
_geom_bond_atom_site_label_2
_geom_bond_distance
_geom_bond_site_symmetry_2
_geom_bond_publ_flag
Ni1 N9 2.049(5) . ?
Ni1 N4 2.065(5) . ?
Ni1 N7 2.069(4) . ?
Ni1 N10 2.070(5) . ?
Ni1 N8 2.082(4) . ?
Ni1 N1 2.110(5) 4_575 ?
Cr1 N6 1.707(5) . ?
Cr1 C2 2.002(8) . ?
Cr1 C3 2.032(7) . ?
Cr1 C5 2.045(8) . ?
Cr1 C1 2.063(6) . ?
Cr1 C4 2.093(7) . ?
Cl1 O3 1.427(5) . ?
Cl1 O2 1.429(4) . ?
Cl1 O4 1.435(5) . ?
Cl1 O5 1.456(5) . ?
O1 N6 1.209(6) . ?
N2 C2 1.160(8) . ?
N3 C3 1.161(8) . ?
N4 C4 1.138(7) . ?
N5 C5 1.158(8) . ?
N7 C6 1.468(7) . ?
N7 C15 1.500(7) . ?
N7 H7 0.9100 . ?
N8 C8 1.472(7) . ?
N8 C7 1.471(7) . ?
N8 H8 0.9100 . ?
N9 C9 1.476(7) . ?
N9 C10 1.494(7) . ?
N9 H9 0.9100 . ?
N10 C14 1.480(7) . ?
N10 C13 1.489(7) . ?
N10 H10 0.9100 . ?
C1 N1 1.141(6) . ?
C6 N11 1.455(7) . ?
C6 H6A 0.9700 . ?
C6 H6B 0.9700 . ?
N11 C7 1.454(7) . ?
N11 C16 1.457(7) . ?
C7 H7A 0.9700 . ?
C7 H7B 0.9700 . ?
C8 C9 1.500(8) . ?
C8 H8A 0.9700 . ?
C8 H8B 0.9700 . ?
C9 H9A 0.9700 . ?
C9 H9B 0.9700 . ?
C10 N12 1.455(7) . ?
C10 H10A 0.9700 . ?
C10 H10B 0.9700 . ?
N12 C13 1.448(7) . ?
N12 C11 1.462(7) . ?
C13 H13A 0.9700 . ?
C13 H13B 0.9700 . ?
C14 C15 1.507(8) . ?
C14 H14A 0.9700 . ?
C14 H14B 0.9700 . ?
C15 H15A 0.9700 . ?
C15 H15B 0.9700 . ?
C16 C17 1.507(8) . ?
C16 H16A 0.9700 . ?
C16 H16B 0.9700 . ?
C17 N14 1.467(7) . ?
C17 H17A 0.9700 . ?
C17 H17B 0.9700 . ?
N14 H14C 0.8900 . ?
N14 H14D 0.8900 . ?
N14 H14E 0.8900 . ?
C11 C12 1.480(9) . ?
C11 H11A 0.9700 . ?
C11 H11B 0.9700 . ?
C12 N13 1.503(8) . ?
C12 H12A 0.9700 . ?
C12 H12B 0.9700 . ?
N13 H13C 0.8900 . ?
N13 H13D 0.8900 . ?
N13 H13E 0.8900 . ?
N1 Ni1 2.110(5) 4_576 ?
